data_1511073
loop_
_publ_author_name
'Lundgren, G.'
'Aronsson, B.'

_publ_section_title
;
 X-ray investgigations on Me-Si-B systems (M= Mn. Fe, Co). I. Some
 features of the Co-Si-B system at 1000 C
;
_journal_name_full 'Acta Chemica Scandinavica (1-27,1973-42,1988)'
_journal_page_first 433
_journal_page_last 441
_journal_paper_doi 10.3891/acta.chem.scand.13-0433
_journal_volume 13
_journal_year 1959
_chemical_formula_sum 'B Co4.75 Si2'
_chemical_name_systematic 'Co4.75 Si2 B'
_space_group_IT_number 140
_symmetry_space_group_name_Hall '-I 4 2c'
_symmetry_space_group_name_H-M 'I 4/m c m'
_cell_angle_alpha 90
_cell_angle_beta 90
_cell_angle_gamma 90
_cell_formula_units_Z 4
_cell_length_a 8.615
_cell_length_b 8.615
_cell_length_c 4.25
_cell_volume 315.427
_citation_journal_id_ASTM ACSAA4
_cod_data_source_file boron0-1_165.cif
_cod_data_source_block B1Co4.75Si2
_cod_original_cell_volume 315.4274
_cod_original_formula_sum 'B1 Co4.75 Si2'
_cod_database_code 1511073

loop_
_symmetry_equiv_pos_as_xyz
x,y,z
-y,x,z
-x,-y,z
y,-x,z
x,-y,-z+1/2
y,x,-z+1/2
-x,y,-z+1/2
-y,-x,-z+1/2
-x,-y,-z
y,-x,-z
x,y,-z
-y,x,-z
-x,y,z-1/2
-y,-x,z-1/2
x,-y,z-1/2
y,x,z-1/2
x+1/2,y+1/2,z+1/2
-y+1/2,x+1/2,z+1/2
-x+1/2,-y+1/2,z+1/2
y+1/2,-x+1/2,z+1/2
x+1/2,-y+1/2,-z+1
y+1/2,x+1/2,-z+1
-x+1/2,y+1/2,-z+1
-y+1/2,-x+1/2,-z+1
-x+1/2,-y+1/2,-z+1/2
y+1/2,-x+1/2,-z+1/2
x+1/2,y+1/2,-z+1/2
-y+1/2,x+1/2,-z+1/2
-x+1/2,y+1/2,z
-y+1/2,-x+1/2,z
x+1/2,-y+1/2,z
y+1/2,x+1/2,z

loop_
_atom_site_label
_atom_site_type_symbol
_atom_site_fract_x
_atom_site_fract_y
_atom_site_fract_z
_atom_site_occupancy
_atom_site_U_iso_or_equiv
B1 B-3 0 0 0.25 1 0.0
Si1 Si-4 0.162 0.662 0 1 0.0
Co1 Co+2 0 0.5 0.25 0.75 0.0
Co2 Co+2 0.0757 0.2036 0 1 0.0
